data_4067480
loop_
_publ_author_name
'B\"uschel, Susanne'
'Daniliuc, Constantin'
'Jones, Peter G.'
'Tamm, Matthias'

_publ_section_title
;
 Ambiphilic Reactivity of a Phosphane-Functionalized
 Cycloheptatrienyl&#x2212;Cyclopentadienyl Zirconium Sandwich Complex
;
_journal_issue 3
_journal_name_full Organometallics
_journal_page_first 671
_journal_paper_doi 10.1021/om9009763
_journal_volume 29
_journal_year 2010
_chemical_formula_sum 'C39 H50 O3 P2 W Zr2'
_chemical_formula_weight 995.02
_chemical_name_systematic
; 
 ? 
;
_space_group_IT_number 2
_symmetry_cell_setting triclinic
_symmetry_space_group_name_Hall '-P 1'
_symmetry_space_group_name_H-M 'P -1'
_atom_sites_solution_hydrogens geom
_atom_sites_solution_primary direct
_atom_sites_solution_secondary difmap
_audit_creation_method SHELXL-97
_cell_angle_alpha 94.885(2)
_cell_angle_beta 107.504(2)
_cell_angle_gamma 110.107(2)
_cell_formula_units_Z 2
_cell_length_a 10.8096(3)
_cell_length_b 11.7868(2)
_cell_length_c 16.4711(3)
_cell_measurement_reflns_used 27703
_cell_measurement_temperature 100(2)
_cell_measurement_theta_max 32.6196
_cell_measurement_theta_min 2.0569
_cell_volume 1837.31(8)
_computing_cell_refinement
; 
CrysAlis RED, Oxford Diffraction Ltd., 
Version 1.171.33.32 (release 27-01-2009 CrysAlis171 .NET) 
(compiled Jan 27 2009,14:17:37) 
;
_computing_data_collection
; 
CrysAlis CCD, Oxford Diffraction Ltd., 
Version 1.171.33.32 (release 27-01-2009 CrysAlis171 .NET) 
(compiled Jan 27 2009,14:17:37) 
;
_computing_data_reduction
; 
CrysAlis RED, Oxford Diffraction Ltd., 
Version 1.171.33.32 (release 27-01-2009 CrysAlis171 .NET) 
(compiled Jan 27 2009,14:17:37) 
;
_computing_molecular_graphics 'BRUKER XP'
_computing_publication_material SHELXL-97
_computing_structure_refinement 'SHELXL-97 (Sheldrick, 1997)'
_computing_structure_solution 'SHELXS-97 (Sheldrick, 1990)'
_diffrn_ambient_temperature 100(2)
_diffrn_detector_area_resol_mean 16.1419
_diffrn_measured_fraction_theta_full 0.999
_diffrn_measured_fraction_theta_max 0.999
_diffrn_measurement_device_type 'Goniometer KM4/Xcalibur, detector: Eos'
_diffrn_measurement_method '\w scans'
_diffrn_radiation_monochromator graphite
_diffrn_radiation_source 'Enhance (Mo) X-ray Source'
_diffrn_radiation_type 'Mo K\a'
_diffrn_radiation_wavelength 0.71073
_diffrn_reflns_av_R_equivalents 0.0391
_diffrn_reflns_av_sigmaI/netI 0.0436
_diffrn_reflns_limit_h_max 15
_diffrn_reflns_limit_h_min -15
_diffrn_reflns_limit_k_max 16
_diffrn_reflns_limit_k_min -16
_diffrn_reflns_limit_l_max 23
_diffrn_reflns_limit_l_min -23
_diffrn_reflns_number 56606
_diffrn_reflns_theta_full 30.50
_diffrn_reflns_theta_max 30.50
_diffrn_reflns_theta_min 2.06
_exptl_absorpt_coefficient_mu 3.803
_exptl_absorpt_correction_T_max 1.00000
_exptl_absorpt_correction_T_min 0.92755
_exptl_absorpt_correction_type multi-scan
_exptl_absorpt_process_details
; 
CrysAlis RED, Oxford Diffraction Ltd., 
Version 1.171.33.32 (release 27-01-2009 CrysAlis171 .NET) 
(compiled Jan 27 2009,14:17:37) 
;
_exptl_crystal_colour 'dark red'
_exptl_crystal_density_diffrn 1.799
_exptl_crystal_density_method 'not measured'
_exptl_crystal_description tablet
_exptl_crystal_F_000 984
_exptl_crystal_size_max 0.19
_exptl_crystal_size_mid 0.12
_exptl_crystal_size_min 0.12
_refine_diff_density_max 0.616
_refine_diff_density_min -0.592
_refine_diff_density_rms 0.091
_refine_ls_extinction_method none
_refine_ls_goodness_of_fit_ref 0.868
_refine_ls_hydrogen_treatment
;
The hydrogens of the five- and seven-membered rings were refined freely. 
The hydrogens of the methyl groups were refined using a rigid groups, 
other H atoms were included using a riding model.
;
_refine_ls_matrix_type full
_refine_ls_number_parameters 517
_refine_ls_number_reflns 11227
_refine_ls_number_restraints 211
_refine_ls_restrained_S_all 0.867
_refine_ls_R_factor_all 0.0251
_refine_ls_R_factor_gt 0.0186
_refine_ls_shift/su_max 0.009
_refine_ls_shift/su_mean 0.000
_refine_ls_structure_factor_coef Fsqd
_refine_ls_weighting_details 'calc w=1/[\s^2^(Fo^2^)+(0.0103P)^2^+0.0000P] where P=(Fo^2^+2Fc^2^)/3'
_refine_ls_weighting_scheme calc
_refine_ls_wR_factor_gt 0.0321
_refine_ls_wR_factor_ref 0.0326
_reflns_number_gt 9381
_reflns_number_total 11227
_reflns_threshold_expression >2sigma(I)
_cod_data_source_file om9009763_si_001.cif
_cod_data_source_block susy42
_cod_original_cell_volume 1837.31(7)
_cod_database_code 4067480

loop_
_symmetry_equiv_pos_as_xyz
'x, y, z'
'-x, -y, -z'

loop_
_atom_site_label
_atom_site_type_symbol
_atom_site_fract_x
_atom_site_fract_y
_atom_site_fract_z
_atom_site_U_iso_or_equiv
_atom_site_adp_type
_atom_site_occupancy
_atom_site_symmetry_multiplicity
_atom_site_calc_flag
_atom_site_refinement_flags
_atom_site_disorder_assembly
_atom_site_disorder_group
W W 0.633211(8) 0.468491(7) 0.240243(5) 0.01011(2) Uani 1 1 d . . .
Zr1 Zr 0.302128(19) 0.253526(17) 0.139185(12) 0.01422(4) Uani 1 1 d . . .
Zr2 Zr 1.118521(18) 0.775576(17) 0.329222(12) 0.01219(4) Uani 1 1 d . . .
P1 P 0.62738(5) 0.28692(5) 0.14862(3) 0.01247(10) Uani 1 1 d . A .
P2 P 0.72591(5) 0.67392(5) 0.34253(3) 0.01376(10) Uani 1 1 d . . .
O1 O 0.95681(14) 0.56503(13) 0.30259(9) 0.0210(3) Uani 1 1 d . . .
O2 O 0.59063(19) 0.29284(16) 0.37408(10) 0.0427(5) Uani 1 1 d . . .
O3 O 0.61865(14) 0.58951(13) 0.07533(8) 0.0205(3) Uani 1 1 d . . .
C1 C 0.3672(2) 0.45824(19) 0.21056(13) 0.0174(4) Uani 1 1 d . . .
H1 H 0.438(2) 0.5259(19) 0.2384(13) 0.022(6) Uiso 1 1 d . . .
C2 C 0.2975(2) 0.44673(19) 0.11978(14) 0.0189(4) Uani 1 1 d D . .
H2 H 0.344(2) 0.5016(16) 0.0941(12) 0.025(6) Uiso 1 1 d D . .
C3 C 0.1660(2) 0.3567(2) 0.06478(14) 0.0229(5) Uani 1 1 d D . .
H3 H 0.143(2) 0.358(2) 0.0071(9) 0.026(6) Uiso 1 1 d D . .
C4 C 0.0744(2) 0.2539(2) 0.08577(15) 0.0256(5) Uani 1 1 d D . .
H4 H 0.0037(18) 0.2056(18) 0.0371(10) 0.028(6) Uiso 1 1 d D . .
C5 C 0.0913(2) 0.2145(2) 0.16576(15) 0.0240(5) Uani 1 1 d D . .
H5 H 0.0236(17) 0.1399(13) 0.1624(12) 0.019(6) Uiso 1 1 d D . .
C6 C 0.2007(2) 0.2721(2) 0.24758(15) 0.0240(5) Uani 1 1 d D . .
H6 H 0.197(2) 0.2279(17) 0.2903(11) 0.022(6) Uiso 1 1 d D . .
C7 C 0.3215(2) 0.3803(2) 0.26717(13) 0.0203(5) Uani 1 1 d D . .
H7 H 0.3841(18) 0.4001(19) 0.3229(9) 0.023(6) Uiso 1 1 d D . .
C8 C 0.45333(19) 0.16575(17) 0.09408(12) 0.0137(4) Uani 1 1 d . . .
C9 C 0.3517(2) 0.16522(19) 0.01608(13) 0.0172(4) Uani 1 1 d D . .
H9 H 0.366(2) 0.2114(17) -0.0243(11) 0.023(6) Uiso 1 1 d D . .
C10 C 0.2184(2) 0.08043(19) 0.00996(14) 0.0210(5) Uani 1 1 d D . .
H10 H 0.1353(16) 0.0660(19) -0.0341(10) 0.025(6) Uiso 1 1 d D . .
C11 C 0.2358(2) 0.02766(19) 0.08365(14) 0.0216(5) Uani 1 1 d D . .
H11 H 0.1659(17) -0.0315(15) 0.0955(12) 0.019(6) Uiso 1 1 d D . .
C12 C 0.3793(2) 0.07944(18) 0.13580(14) 0.0178(4) Uani 1 1 d D . .
H12 H 0.422(2) 0.0639(19) 0.1881(10) 0.026(6) Uiso 1 1 d D . .
C13 C 0.7256(3) 0.1973(2) 0.20670(15) 0.0381(6) Uani 1 1 d D . .
H13 H 0.6650 0.1633 0.2414 0.046 Uiso 0.630(6) 1 calc PR A 1
H13' H 0.8166 0.2498 0.2014 0.046 Uiso 0.370(6) 1 d PR A 2
C14 C 0.8578(4) 0.2639(3) 0.2786(2) 0.0249(10) Uiso 0.630(6) 1 d P A 1
H14A H 0.8874 0.2050 0.3097 0.037 Uiso 0.630(6) 1 calc PR A 1
H14B H 0.8451 0.3218 0.3186 0.037 Uiso 0.630(6) 1 calc PR A 1
H14C H 0.9300 0.3098 0.2559 0.037 Uiso 0.630(6) 1 calc PR A 1
C14' C 0.7843(7) 0.2184(6) 0.2998(4) 0.0269(18) Uiso 0.370(6) 1 d PD A 2
H14D H 0.7825 0.2956 0.3256 0.040 Uiso 0.370(6) 1 calc PR A 2
H14E H 0.8817 0.2243 0.3175 0.040 Uiso 0.370(6) 1 calc PR A 2
H14F H 0.7287 0.1496 0.3200 0.040 Uiso 0.370(6) 1 calc PR A 2
C15 C 0.7097(7) 0.0800(6) 0.1582(4) 0.0237(17) Uiso 0.630(6) 1 d P A 1
H15A H 0.7616 0.0965 0.1180 0.036 Uiso 0.630(6) 1 calc PR A 1
H15B H 0.6097 0.0312 0.1251 0.036 Uiso 0.630(6) 1 calc PR A 1
H15C H 0.7471 0.0339 0.1990 0.036 Uiso 0.630(6) 1 calc PR A 1
C15' C 0.7086(11) 0.0827(9) 0.1452(7) 0.019(3) Uiso 0.370(6) 1 d PD A 2
H15D H 0.6667 0.0878 0.0847 0.029 Uiso 0.370(6) 1 calc PR A 2
H15E H 0.6471 0.0080 0.1572 0.029 Uiso 0.370(6) 1 calc PR A 2
H15F H 0.8010 0.0792 0.1546 0.029 Uiso 0.370(6) 1 calc PR A 2
C16 C 0.6860(2) 0.32532(18) 0.05524(12) 0.0164(4) Uani 1 1 d . . .
H16 H 0.6261 0.3674 0.0235 0.020 Uiso 1 1 calc R A .
C17 C 0.8377(2) 0.4207(2) 0.08475(13) 0.0250(5) Uani 1 1 d . A .
H17A H 0.9017 0.3870 0.1201 0.038 Uiso 1 1 calc R . .
H17B H 0.8458 0.4964 0.1195 0.038 Uiso 1 1 calc R . .
H17C H 0.8627 0.4396 0.0336 0.038 Uiso 1 1 calc R . .
C18 C 0.6654(2) 0.2175(2) -0.01301(13) 0.0243(5) Uani 1 1 d . A .
H18A H 0.6683 0.2454 -0.0670 0.036 Uiso 1 1 calc R . .
H18B H 0.5740 0.1506 -0.0244 0.036 Uiso 1 1 calc R . .
H18C H 0.7406 0.1874 0.0087 0.036 Uiso 1 1 calc R . .
C19 C 1.2435(2) 0.6402(2) 0.32207(16) 0.0263(5) Uani 1 1 d D . .
H19 H 1.203(2) 0.5580(12) 0.3074(13) 0.024(6) Uiso 1 1 d D . .
C20 C 1.2241(2) 0.6907(2) 0.24687(15) 0.0271(5) Uani 1 1 d D . .
H20 H 1.185(2) 0.6361(17) 0.1963(10) 0.024(6) Uiso 1 1 d D . .
C21 C 1.2568(2) 0.8178(2) 0.24291(14) 0.0233(5) Uani 1 1 d D . .
H21 H 1.237(2) 0.8343(18) 0.1909(9) 0.017(6) Uiso 1 1 d D . .
C22 C 1.3228(2) 0.9197(2) 0.31414(14) 0.0204(5) Uani 1 1 d D . .
H22 H 1.3296(19) 0.9928(13) 0.2993(11) 0.010(5) Uiso 1 1 d D . .
C23 C 1.3512(2) 0.9219(2) 0.40357(14) 0.0205(5) Uani 1 1 d D . .
H23 H 1.373(2) 0.9965(14) 0.4362(12) 0.024(6) Uiso 1 1 d D . .
C24 C 1.3270(2) 0.8213(2) 0.44659(14) 0.0232(5) Uani 1 1 d D . .
H24 H 1.342(2) 0.8368(19) 0.5026(9) 0.025(6) Uiso 1 1 d D . .
C25 C 1.2831(2) 0.6958(2) 0.40970(16) 0.0256(5) Uani 1 1 d D . .
H25 H 1.268(2) 0.6428(17) 0.4456(12) 0.027(6) Uiso 1 1 d D . .
C26 C 0.88265(19) 0.78605(17) 0.33217(12) 0.0136(4) Uani 1 1 d . . .
C27 C 0.8958(2) 0.81000(18) 0.25088(13) 0.0148(4) Uani 1 1 d D . .
H27 H 0.8431(17) 0.7616(16) 0.1987(9) 0.011(5) Uiso 1 1 d D . .
C28 C 1.0108(2) 0.92266(19) 0.26743(14) 0.0186(4) Uani 1 1 d D . .
H28 H 1.0421(19) 0.9566(17) 0.2267(10) 0.015(5) Uiso 1 1 d D . .
C29 C 1.0708(2) 0.96856(19) 0.35768(14) 0.0195(4) Uani 1 1 d D . .
H29 H 1.1473(16) 1.0407(14) 0.3844(11) 0.020(6) Uiso 1 1 d D . .
C30 C 0.9935(2) 0.88594(19) 0.39802(14) 0.0177(4) Uani 1 1 d D . .
H30 H 1.0147(18) 0.8966(17) 0.4563(8) 0.009(5) Uiso 1 1 d D . .
C31 C 0.6138(2) 0.76637(19) 0.33155(13) 0.0214(5) Uani 1 1 d . . .
H31 H 0.5250 0.7144 0.3396 0.026 Uiso 1 1 calc R . .
C32 C 0.6791(2) 0.8875(2) 0.39901(16) 0.0443(7) Uani 1 1 d . . .
H32A H 0.7655 0.9418 0.3921 0.066 Uiso 1 1 calc R . .
H32B H 0.7014 0.8701 0.4577 0.066 Uiso 1 1 calc R . .
H32C H 0.6121 0.9281 0.3905 0.066 Uiso 1 1 calc R . .
C33 C 0.5724(2) 0.79207(19) 0.24013(14) 0.0253(5) Uani 1 1 d . . .
H33A H 0.5094 0.8364 0.2347 0.038 Uiso 1 1 calc R . .
H33B H 0.5241 0.7137 0.1972 0.038 Uiso 1 1 calc R . .
H33C H 0.6572 0.8426 0.2297 0.038 Uiso 1 1 calc R . .
C34 C 0.7833(2) 0.6726(2) 0.46053(12) 0.0235(5) Uani 1 1 d . . .
H34 H 0.8309 0.7605 0.4933 0.028 Uiso 1 1 calc R . .
C35 C 0.6558(2) 0.6102(2) 0.48718(14) 0.0346(6) Uani 1 1 d . . .
H35A H 0.6076 0.5234 0.4566 0.052 Uiso 1 1 calc R . .
H35B H 0.5909 0.6525 0.4717 0.052 Uiso 1 1 calc R . .
H35C H 0.6877 0.6150 0.5502 0.052 Uiso 1 1 calc R . .
C36 C 0.8891(2) 0.6115(2) 0.48700(13) 0.0296(5) Uani 1 1 d . . .
H36A H 0.9164 0.6138 0.5497 0.044 Uiso 1 1 calc R . .
H36B H 0.9727 0.6560 0.4733 0.044 Uiso 1 1 calc R . .
H36C H 0.8460 0.5254 0.4550 0.044 Uiso 1 1 calc R . .
C37 C 0.8308(2) 0.51873(18) 0.27623(12) 0.0151(4) Uani 1 1 d . . .
C38 C 0.6080(2) 0.3606(2) 0.32821(13) 0.0214(5) Uani 1 1 d . . .
C39 C 0.62399(19) 0.54776(17) 0.13653(12) 0.0143(4) Uani 1 1 d . . .

loop_
_atom_site_aniso_label
_atom_site_aniso_U_11
_atom_site_aniso_U_22
_atom_site_aniso_U_33
_atom_site_aniso_U_23
_atom_site_aniso_U_13
_atom_site_aniso_U_12
W 0.00917(4) 0.00986(4) 0.00980(4) 0.00102(3) 0.00339(3) 0.00214(3)
Zr1 0.01199(9) 0.01100(10) 0.01750(10) -0.00137(7) 0.00498(8) 0.00314(8)
Zr2 0.00869(9) 0.01247(10) 0.01501(9) 0.00117(7) 0.00484(7) 0.00348(7)
P1 0.0121(2) 0.0109(2) 0.0140(2) 0.00158(19) 0.0045(2) 0.0043(2)
P2 0.0100(2) 0.0151(3) 0.0128(2) -0.0025(2) 0.00501(19) 0.0014(2)
O1 0.0109(7) 0.0150(8) 0.0323(8) -0.0010(6) 0.0046(6) 0.0033(6)
O2 0.0559(12) 0.0368(11) 0.0285(9) 0.0206(8) 0.0120(9) 0.0093(9)
O3 0.0264(8) 0.0192(8) 0.0154(7) 0.0065(6) 0.0073(6) 0.0076(6)
C1 0.0111(10) 0.0119(10) 0.0253(11) -0.0044(8) 0.0067(9) 0.0016(8)
C2 0.0166(10) 0.0154(11) 0.0268(12) 0.0067(9) 0.0084(9) 0.0077(9)
C3 0.0172(11) 0.0254(12) 0.0221(12) 0.0001(9) 0.0010(9) 0.0100(9)
C4 0.0109(10) 0.0192(12) 0.0360(14) -0.0075(10) -0.0011(9) 0.0046(9)
C5 0.0164(11) 0.0144(11) 0.0410(14) -0.0005(10) 0.0153(10) 0.0027(9)
C6 0.0234(12) 0.0241(12) 0.0303(13) 0.0063(10) 0.0182(10) 0.0082(10)
C7 0.0169(10) 0.0249(12) 0.0184(11) -0.0020(9) 0.0084(9) 0.0068(9)
C8 0.0138(9) 0.0111(9) 0.0173(10) -0.0001(8) 0.0072(8) 0.0053(8)
C9 0.0189(10) 0.0158(11) 0.0137(10) -0.0014(8) 0.0053(8) 0.0043(8)
C10 0.0164(10) 0.0174(11) 0.0209(11) -0.0090(9) 0.0029(9) 0.0032(9)
C11 0.0211(11) 0.0081(10) 0.0354(13) -0.0018(9) 0.0151(10) 0.0027(8)
C12 0.0204(11) 0.0125(10) 0.0244(12) 0.0035(8) 0.0110(9) 0.0084(8)
C13 0.0506(16) 0.0259(14) 0.0291(13) -0.0049(10) -0.0091(11) 0.0269(13)
C16 0.0164(10) 0.0180(11) 0.0176(10) 0.0032(8) 0.0084(8) 0.0079(8)
C17 0.0204(11) 0.0288(13) 0.0242(12) 0.0022(10) 0.0144(9) 0.0028(10)
C18 0.0292(12) 0.0250(12) 0.0225(11) 0.0004(9) 0.0138(10) 0.0118(10)
C19 0.0134(10) 0.0169(12) 0.0522(16) 0.0067(11) 0.0157(10) 0.0067(9)
C20 0.0208(11) 0.0293(13) 0.0339(14) -0.0047(11) 0.0154(10) 0.0105(10)
C21 0.0234(11) 0.0329(13) 0.0233(12) 0.0106(10) 0.0157(10) 0.0145(10)
C22 0.0157(10) 0.0192(11) 0.0325(12) 0.0114(10) 0.0145(9) 0.0076(9)
C23 0.0093(9) 0.0190(11) 0.0277(12) 0.0006(9) 0.0045(9) 0.0018(8)
C24 0.0135(10) 0.0308(13) 0.0214(12) 0.0075(10) 0.0035(9) 0.0056(9)
C25 0.0134(10) 0.0255(13) 0.0393(14) 0.0178(11) 0.0077(10) 0.0081(9)
C26 0.0098(9) 0.0114(10) 0.0186(10) -0.0017(8) 0.0052(8) 0.0038(7)
C27 0.0120(9) 0.0141(10) 0.0171(10) 0.0022(8) 0.0028(8) 0.0059(8)
C28 0.0142(10) 0.0158(11) 0.0304(12) 0.0089(9) 0.0106(9) 0.0080(8)
C29 0.0130(10) 0.0100(10) 0.0332(12) -0.0012(9) 0.0083(9) 0.0029(8)
C30 0.0123(10) 0.0158(10) 0.0221(11) -0.0055(8) 0.0058(8) 0.0043(8)
C31 0.0099(9) 0.0203(11) 0.0287(12) -0.0088(9) 0.0067(9) 0.0031(8)
C32 0.0229(13) 0.0392(16) 0.0565(17) -0.0272(13) 0.0037(12) 0.0129(12)
C33 0.0199(11) 0.0178(11) 0.0448(14) 0.0084(10) 0.0162(10) 0.0107(9)
C34 0.0189(11) 0.0278(12) 0.0121(10) -0.0057(9) 0.0051(8) -0.0020(9)
C35 0.0274(13) 0.0469(16) 0.0165(11) -0.0009(10) 0.0117(10) -0.0024(11)
C36 0.0233(12) 0.0383(14) 0.0138(11) 0.0043(10) 0.0012(9) 0.0012(10)
C37 0.0171(10) 0.0130(10) 0.0176(10) 0.0022(8) 0.0066(8) 0.0084(8)
C38 0.0203(11) 0.0212(12) 0.0181(11) 0.0028(9) 0.0047(9) 0.0046(9)
C39 0.0115(9) 0.0108(10) 0.0177(10) -0.0020(8) 0.0037(8) 0.0032(8)

loop_
_atom_type_symbol
_atom_type_description
_atom_type_scat_dispersion_real
_atom_type_scat_dispersion_imag
_atom_type_scat_source
C C 0.0033 0.0016 'International Tables Vol C Tables 4.2.6.8 and 6.1.1.4'
H H 0.0000 0.0000 'International Tables Vol C Tables 4.2.6.8 and 6.1.1.4'
W W -0.8490 6.8722 'International Tables Vol C Tables 4.2.6.8 and 6.1.1.4'
O O 0.0106 0.0060 'International Tables Vol C Tables 4.2.6.8 and 6.1.1.4'
P P 0.1023 0.0942 'International Tables Vol C Tables 4.2.6.8 and 6.1.1.4'
Zr Zr -2.9673 0.5597 'International Tables Vol C Tables 4.2.6.8 and 6.1.1.4'

loop_
_geom_angle_atom_site_label_1
_geom_angle_atom_site_label_2
_geom_angle_atom_site_label_3
_geom_angle
C37 W C39 92.77(8)
C37 W C38 95.66(8)
C39 W C38 168.63(8)
C37 W H1 146.8(5)
C39 W H1 82.8(5)
C38 W H1 94.2(5)
C37 W P1 84.46(6)
C39 W P1 86.98(5)
C38 W P1 86.26(6)
H1 W P1 127.8(5)
C37 W P2 76.35(6)
C39 W P2 91.94(5)
C38 W P2 97.45(6)
H1 W P2 71.0(5)
P1 W P2 160.704(16)
C37 W Zr1 151.47(6)
C39 W Zr1 91.93(5)
C38 W Zr1 77.04(6)
H1 W Zr1 61.7(5)
P1 W Zr1 67.714(12)
P2 W Zr1 131.581(12)
C2 Zr1 C5 85.90(7)
C2 Zr1 C4 65.76(7)
C5 Zr1 C4 35.04(8)
C2 Zr1 C3 34.98(7)
C5 Zr1 C3 66.11(8)
C4 Zr1 C3 35.14(7)
C2 Zr1 C1 35.39(7)
C5 Zr1 C1 85.08(7)
C4 Zr1 C1 84.58(7)
C3 Zr1 C1 65.56(7)
C2 Zr1 C7 66.13(7)
C5 Zr1 C7 64.59(7)
C4 Zr1 C7 83.59(7)
C3 Zr1 C7 84.48(7)
C1 Zr1 C7 35.28(7)
C2 Zr1 C6 85.64(8)
C5 Zr1 C6 34.80(7)
C4 Zr1 C6 65.16(8)
C3 Zr1 C6 85.06(8)
C1 Zr1 C6 65.51(7)
C7 Zr1 C6 34.14(7)
C2 Zr1 C8 124.15(7)
C5 Zr1 C8 146.94(7)
C4 Zr1 C8 140.16(7)
C3 Zr1 C8 129.89(7)
C1 Zr1 C8 127.02(6)
C7 Zr1 C8 136.22(7)
C6 Zr1 C8 144.85(7)
C2 Zr1 C12 157.74(7)
C5 Zr1 C12 115.91(7)
C4 Zr1 C12 129.90(7)
C3 Zr1 C12 148.69(7)
C1 Zr1 C12 143.77(7)
C7 Zr1 C12 125.68(7)
C6 Zr1 C12 114.57(7)
C8 Zr1 C12 33.66(6)
C2 Zr1 C9 108.04(7)
C5 Zr1 C9 131.53(7)
C4 Zr1 C9 108.56(7)
C3 Zr1 C9 99.05(7)
C1 Zr1 C9 132.51(7)
C7 Zr1 C9 163.56(7)
C6 Zr1 C9 161.59(7)
C8 Zr1 C9 33.26(6)
C12 Zr1 C9 54.80(7)
C2 Zr1 C11 152.01(7)
C5 Zr1 C11 92.06(7)
C4 Zr1 C11 97.40(7)
C3 Zr1 C11 120.02(7)
C1 Zr1 C11 171.95(7)
C7 Zr1 C11 137.00(7)
C6 Zr1 C11 108.19(7)
C8 Zr1 C11 55.04(6)
C12 Zr1 C11 32.75(7)
C9 Zr1 C11 54.24(7)
C2 Zr1 C10 120.68(7)
C5 Zr1 C10 99.94(7)
C4 Zr1 C10 86.16(7)
C3 Zr1 C10 94.48(7)
C1 Zr1 C10 155.63(7)
C7 Zr1 C10 163.54(7)
C6 Zr1 C10 129.41(7)
C8 Zr1 C10 54.88(6)
C12 Zr1 C10 54.23(7)
C9 Zr1 C10 32.76(6)
C11 Zr1 C10 32.37(7)
C21 Zr2 C24 86.79(8)
C21 Zr2 C23 65.92(8)
C24 Zr2 C23 35.11(7)
C21 Zr2 C20 35.40(8)
C24 Zr2 C20 85.28(8)
C23 Zr2 C20 84.05(8)
C21 Zr2 C22 34.98(7)
C24 Zr2 C22 65.53(7)
C23 Zr2 C22 34.51(7)
C20 Zr2 C22 64.67(8)
C21 Zr2 C25 85.04(8)
C24 Zr2 C25 34.47(8)
C23 Zr2 C25 64.09(8)
C20 Zr2 C25 64.73(8)
C22 Zr2 C25 82.77(7)
C21 Zr2 O1 116.40(7)
C24 Zr2 O1 112.33(7)
C23 Zr2 O1 146.26(6)
C20 Zr2 O1 84.28(7)
C22 Zr2 O1 148.90(6)
C25 Zr2 O1 82.31(6)
C21 Zr2 C19 64.61(8)
C24 Zr2 C19 63.92(8)
C23 Zr2 C19 81.46(8)
C20 Zr2 C19 34.08(8)
C22 Zr2 C19 81.20(7)
C25 Zr2 C19 33.76(8)
O1 Zr2 C19 71.30(6)
C21 Zr2 C28 89.14(7)
C24 Zr2 C28 128.25(8)
C23 Zr2 C28 97.96(7)
C20 Zr2 C28 117.62(8)
C22 Zr2 C28 82.70(7)
C25 Zr2 C28 161.96(7)
O1 Zr2 C28 115.48(6)
C19 Zr2 C28 151.69(8)
C21 Zr2 C29 105.39(7)
C24 Zr2 C29 100.78(8)
C23 Zr2 C29 79.76(7)
C20 Zr2 C29 140.44(8)
C22 Zr2 C29 82.23(7)
C25 Zr2 C29 134.43(8)
O1 Zr2 C29 126.91(6)
C19 Zr2 C29 161.12(7)
C28 Zr2 C29 32.16(7)
C21 Zr2 C27 106.72(7)
C24 Zr2 C27 152.60(7)
C23 Zr2 C27 129.56(7)
C20 Zr2 C27 119.61(7)
C22 Zr2 C27 112.65(7)
C25 Zr2 C27 164.53(7)
O1 Zr2 C27 83.41(6)
C19 Zr2 C27 143.36(7)
C28 Zr2 C27 32.18(6)
C29 Zr2 C27 53.10(6)
C21 Zr2 C30 137.15(7)
C24 Zr2 C30 101.06(7)
C23 Zr2 C30 97.08(7)
C20 Zr2 C30 170.57(8)
C22 Zr2 C30 111.43(7)
C25 Zr2 C30 124.17(8)
O1 Zr2 C30 99.53(6)
C19 Zr2 C30 155.35(8)
C28 Zr2 C30 52.96(7)
C29 Zr2 C30 31.83(6)
C27 Zr2 C30 52.86(6)
C8 P1 C16 102.00(9)
C8 P1 C13 100.97(10)
C16 P1 C13 108.01(11)
C8 P1 W 114.87(6)
C16 P1 W 113.21(6)
C13 P1 W 116.20(7)
C26 P2 C34 102.84(9)
C26 P2 C31 100.14(9)
C34 P2 C31 103.28(9)
C26 P2 W 112.90(6)
C34 P2 W 116.00(7)
C31 P2 W 119.30(6)
C37 O1 Zr2 131.72(13)
C2 C1 C7 128.42(19)
C2 C1 Zr1 71.74(12)
C7 C1 Zr1 73.56(12)
C3 C2 C1 127.9(2)
C3 C2 Zr1 73.02(12)
C1 C2 Zr1 72.87(12)
C2 C3 C4 128.3(2)
C2 C3 Zr1 72.00(12)
C4 C3 Zr1 72.37(13)
C5 C4 C3 129.5(2)
C5 C4 Zr1 72.27(12)
C3 C4 Zr1 72.48(12)
C4 C5 C6 128.8(2)
C4 C5 Zr1 72.69(12)
C6 C5 Zr1 74.24(12)
C7 C6 C5 127.6(2)
C7 C6 Zr1 72.83(12)
C5 C6 Zr1 70.96(12)
C6 C7 C1 129.4(2)
C6 C7 Zr1 73.03(12)
C1 C7 Zr1 71.16(11)
C9 C8 C12 106.60(17)
C9 C8 P1 125.83(15)
C12 C8 P1 124.47(15)
C9 C8 Zr1 74.19(11)
C12 C8 Zr1 73.48(11)
P1 C8 Zr1 102.20(8)
C10 C9 C8 108.65(18)
C10 C9 Zr1 75.05(11)
C8 C9 Zr1 72.55(10)
C11 C10 C9 108.09(18)
C11 C10 Zr1 73.60(11)
C9 C10 Zr1 72.19(11)
C10 C11 C12 108.16(18)
C10 C11 Zr1 74.03(12)
C12 C11 Zr1 71.89(11)
C11 C12 C8 108.49(19)
C11 C12 Zr1 75.36(12)
C8 C12 Zr1 72.86(11)
C14' C13 C14 39.4(3)
C14' C13 C15 116.4(4)
C14 C13 C15 116.6(3)
C14' C13 C15' 123.5(5)
C14 C13 C15' 119.6(5)
C15 C13 C15' 7.7(6)
C14' C13 P1 123.1(3)
C14 C13 P1 118.7(2)
C15 C13 P1 118.4(3)
C15' C13 P1 112.2(4)
C18 C16 C17 109.72(16)
C18 C16 P1 117.37(14)
C17 C16 P1 112.52(13)
C25 C19 C20 130.3(2)
C25 C19 Zr2 71.65(13)
C20 C19 Zr2 70.52(12)
C19 C20 C21 127.4(2)
C19 C20 Zr2 75.40(12)
C21 C20 Zr2 70.38(11)
C22 C21 C20 126.8(2)
C22 C21 Zr2 74.60(11)
C20 C21 Zr2 74.23(12)
C23 C22 C21 129.6(2)
C23 C22 Zr2 72.41(11)
C21 C22 Zr2 70.42(12)
C22 C23 C24 129.0(2)
C22 C23 Zr2 73.07(12)
C24 C23 Zr2 71.36(12)
C25 C24 C23 127.0(2)
C25 C24 Zr2 75.02(13)
C23 C24 Zr2 73.53(12)
C19 C25 C24 128.4(2)
C19 C25 Zr2 74.59(13)
C24 C25 Zr2 70.50(12)
C30 C26 C27 106.52(17)
C30 C26 P2 127.36(14)
C27 C26 P2 124.04(14)
C30 C26 Zr2 73.15(10)
C27 C26 Zr2 71.76(10)
P2 C26 Zr2 132.93(9)
C28 C27 C26 108.38(17)
C28 C27 Zr2 72.80(11)
C26 C27 Zr2 76.10(11)
C29 C28 C27 108.12(18)
C29 C28 Zr2 74.35(12)
C27 C28 Zr2 75.01(12)
C28 C29 C30 108.58(18)
C28 C29 Zr2 73.49(12)
C30 C29 Zr2 76.02(12)
C29 C30 C26 108.40(18)
C29 C30 Zr2 72.15(11)
C26 C30 Zr2 75.03(10)
C33 C31 C32 109.74(19)
C33 C31 P2 110.73(13)
C32 C31 P2 114.65(15)
C36 C34 C35 110.55(19)
C36 C34 P2 112.76(14)
C35 C34 P2 110.65(14)
O1 C37 W 171.76(16)
O2 C38 W 175.67(19)
O3 C39 W 177.53(16)

loop_
_geom_bond_atom_site_label_1
_geom_bond_atom_site_label_2
_geom_bond_distance
W C37 1.8907(19)
W C39 2.009(2)
W C38 2.025(2)
W H1 2.42(2)
W P1 2.4823(5)
W P2 2.5154(5)
W Zr1 3.3856(2)
Zr1 C2 2.341(2)
Zr1 C5 2.348(2)
Zr1 C4 2.353(2)
Zr1 C3 2.355(2)
Zr1 C1 2.356(2)
Zr1 C7 2.388(2)
Zr1 C6 2.390(2)
Zr1 C8 2.4609(18)
Zr1 C12 2.469(2)
Zr1 C9 2.4821(19)
Zr1 C11 2.513(2)
Zr1 C10 2.5188(19)
Zr2 C21 2.322(2)
Zr2 C24 2.339(2)
Zr2 C23 2.368(2)
Zr2 C20 2.372(2)
Zr2 C22 2.376(2)
Zr2 C25 2.397(2)
Zr2 O1 2.4036(14)
Zr2 C19 2.435(2)
Zr2 C28 2.525(2)
Zr2 C29 2.536(2)
Zr2 C27 2.5530(19)
Zr2 C30 2.5851(19)
P1 C8 1.8177(19)
P1 C16 1.8654(19)
P1 C13 1.869(2)
P2 C26 1.8218(19)
P2 C34 1.857(2)
P2 C31 1.870(2)
O1 C37 1.197(2)
O2 C38 1.153(2)
O3 C39 1.154(2)
C1 C2 1.428(3)
C1 C7 1.438(3)
C2 C3 1.411(3)
C3 C4 1.421(3)
C4 C5 1.415(3)
C5 C6 1.418(3)
C6 C7 1.403(3)
C8 C9 1.415(3)
C8 C12 1.427(3)
C9 C10 1.411(3)
C10 C11 1.402(3)
C11 C12 1.405(3)
C13 C14' 1.435(6)
C13 C14 1.454(4)
C13 C15 1.464(6)
C13 C15' 1.539(10)
C16 C18 1.530(3)
C16 C17 1.533(3)
C19 C25 1.404(3)
C19 C20 1.410(3)
C20 C21 1.428(3)
C21 C22 1.413(3)
C22 C23 1.407(3)
C23 C24 1.420(3)
C24 C25 1.405(3)
C26 C30 1.424(3)
C26 C27 1.430(3)
C27 C28 1.408(3)
C28 C29 1.402(3)
C29 C30 1.405(3)
C31 C33 1.525(3)
C31 C32 1.528(3)
C34 C36 1.528(3)
C34 C35 1.534(3)

loop_
_geom_torsion_atom_site_label_1
_geom_torsion_atom_site_label_2
_geom_torsion_atom_site_label_3
_geom_torsion_atom_site_label_4
_geom_torsion
C37 W P1 C8 172.27(9)
C39 W P1 C8 -94.64(9)
C38 W P1 C8 76.21(9)
H1 W P1 C8 -16.2(6)
P2 W P1 C8 178.12(8)
Zr1 W P1 C8 -1.31(7)
C37 W P1 C16 -71.11(9)
C39 W P1 C16 21.98(9)
C38 W P1 C16 -167.17(9)
H1 W P1 C16 100.4(6)
P2 W P1 C16 -65.26(9)
Zr1 W P1 C16 115.31(7)
C37 W P1 C13 54.76(12)
C39 W P1 C13 147.85(11)
C38 W P1 C13 -41.30(12)
H1 W P1 C13 -133.7(6)
P2 W P1 C13 60.61(12)
Zr1 W P1 C13 -118.82(10)
C37 W P2 C26 38.34(9)
C39 W P2 C26 -54.05(9)
C38 W P2 C26 132.39(9)
H1 W P2 C26 -135.7(5)
P1 W P2 C26 32.35(9)
Zr1 W P2 C26 -148.36(7)
C37 W P2 C34 -79.99(9)
C39 W P2 C34 -172.37(9)
C38 W P2 C34 14.06(9)
H1 W P2 C34 106.0(5)
P1 W P2 C34 -85.97(9)
Zr1 W P2 C34 93.32(7)
C37 W P2 C31 155.48(10)
C39 W P2 C31 63.10(9)
C38 W P2 C31 -110.47(10)
H1 W P2 C31 -18.6(5)
P1 W P2 C31 149.49(8)
Zr1 W P2 C31 -31.21(8)
C21 Zr2 O1 C37 -115.11(18)
C24 Zr2 O1 C37 147.05(17)
C23 Zr2 O1 C37 159.29(17)
C20 Zr2 O1 C37 -130.45(18)
C22 Zr2 O1 C37 -133.67(18)
C25 Zr2 O1 C37 164.35(18)
C19 Zr2 O1 C37 -162.79(19)
C28 Zr2 O1 C37 -12.53(19)
C29 Zr2 O1 C37 22.9(2)
C27 Zr2 O1 C37 -9.69(17)
C30 Zr2 O1 C37 40.84(18)
C5 Zr1 C1 C2 -89.84(12)
C4 Zr1 C1 C2 -54.66(12)
C3 Zr1 C1 C2 -23.88(11)
C7 Zr1 C1 C2 -141.22(18)
C6 Zr1 C1 C2 -119.79(13)
C8 Zr1 C1 C2 98.78(12)
C12 Zr1 C1 C2 141.50(13)
C9 Zr1 C1 C2 55.63(14)
C11 Zr1 C1 C2 -159.3(4)
C10 Zr1 C1 C2 13.5(2)
C2 Zr1 C1 C7 141.22(18)
C5 Zr1 C1 C7 51.38(13)
C4 Zr1 C1 C7 86.56(13)
C3 Zr1 C1 C7 117.35(13)
C6 Zr1 C1 C7 21.43(12)
C8 Zr1 C1 C7 -120.00(12)
C12 Zr1 C1 C7 -77.28(16)
C9 Zr1 C1 C7 -163.15(11)
C11 Zr1 C1 C7 -18.1(5)
C10 Zr1 C1 C7 154.68(15)
C7 C1 C2 C3 1.1(4)
Zr1 C1 C2 C3 51.2(2)
C7 C1 C2 Zr1 -50.1(2)
C5 Zr1 C2 C3 -52.72(13)
C4 Zr1 C2 C3 -22.94(12)
C1 Zr1 C2 C3 -140.00(18)
C7 Zr1 C2 C3 -116.69(14)
C6 Zr1 C2 C3 -87.62(13)
C8 Zr1 C2 C3 112.47(13)
C12 Zr1 C2 C3 116.3(2)
C9 Zr1 C2 C3 79.79(13)
C11 Zr1 C2 C3 34.0(2)
C10 Zr1 C2 C3 46.42(14)
C5 Zr1 C2 C1 87.28(12)
C4 Zr1 C2 C1 117.06(13)
C3 Zr1 C2 C1 140.00(18)
C7 Zr1 C2 C1 23.30(11)
C6 Zr1 C2 C1 52.38(12)
C8 Zr1 C2 C1 -107.53(12)
C12 Zr1 C2 C1 -103.8(2)
C9 Zr1 C2 C1 -140.21(11)
C11 Zr1 C2 C1 173.95(13)
C10 Zr1 C2 C1 -173.59(11)
C1 C2 C3 C4 -2.6(4)
Zr1 C2 C3 C4 48.6(2)
C1 C2 C3 Zr1 -51.1(2)
C5 Zr1 C3 C2 119.78(14)
C4 Zr1 C3 C2 141.87(19)
C1 Zr1 C3 C2 24.14(12)
C7 Zr1 C3 C2 55.17(13)
C6 Zr1 C3 C2 89.45(13)
C8 Zr1 C3 C2 -94.68(13)
C12 Zr1 C3 C2 -139.17(14)
C9 Zr1 C3 C2 -108.64(13)
C11 Zr1 C3 C2 -162.38(12)
C10 Zr1 C3 C2 -141.32(13)
C2 Zr1 C3 C4 -141.87(19)
C5 Zr1 C3 C4 -22.09(12)
C1 Zr1 C3 C4 -117.73(14)
C7 Zr1 C3 C4 -86.70(13)
C6 Zr1 C3 C4 -52.42(13)
C8 Zr1 C3 C4 123.45(13)
C12 Zr1 C3 C4 78.96(18)
C9 Zr1 C3 C4 109.49(13)
C11 Zr1 C3 C4 55.75(14)
C10 Zr1 C3 C4 76.81(13)
C2 C3 C4 C5 -0.8(4)
Zr1 C3 C4 C5 47.7(2)
C2 C3 C4 Zr1 -48.4(2)
C2 Zr1 C4 C5 -120.37(14)
C3 Zr1 C4 C5 -143.21(19)
C1 Zr1 C4 C5 -89.16(13)
C7 Zr1 C4 C5 -53.70(13)
C6 Zr1 C4 C5 -23.67(12)
C8 Zr1 C4 C5 124.71(13)
C12 Zr1 C4 C5 78.46(14)
C9 Zr1 C4 C5 137.68(12)
C11 Zr1 C4 C5 82.99(13)
C10 Zr1 C4 C5 113.40(13)
C2 Zr1 C4 C3 22.84(12)
C5 Zr1 C4 C3 143.21(19)
C1 Zr1 C4 C3 54.04(13)
C7 Zr1 C4 C3 89.51(13)
C6 Zr1 C4 C3 119.53(14)
C8 Zr1 C4 C3 -92.08(15)
C12 Zr1 C4 C3 -138.33(12)
C9 Zr1 C4 C3 -79.12(13)
C11 Zr1 C4 C3 -133.80(13)
C10 Zr1 C4 C3 -103.39(13)
C3 C4 C5 C6 4.3(4)
Zr1 C4 C5 C6 52.0(2)
C3 C4 C5 Zr1 -47.7(2)
C2 Zr1 C5 C4 52.07(13)
C3 Zr1 C5 C4 22.15(12)
C1 Zr1 C5 C4 87.57(13)
C7 Zr1 C5 C4 117.54(14)
C6 Zr1 C5 C4 140.3(2)
C8 Zr1 C5 C4 -105.11(16)
C12 Zr1 C5 C4 -123.31(12)
C9 Zr1 C5 C4 -58.50(16)
C11 Zr1 C5 C4 -99.97(13)
C10 Zr1 C5 C4 -68.38(13)
C2 Zr1 C5 C6 -88.26(14)
C4 Zr1 C5 C6 -140.3(2)
C3 Zr1 C5 C6 -118.18(15)
C1 Zr1 C5 C6 -52.76(14)
C7 Zr1 C5 C6 -22.78(13)
C8 Zr1 C5 C6 114.56(15)
C12 Zr1 C5 C6 96.37(14)
C9 Zr1 C5 C6 161.17(12)
C11 Zr1 C5 C6 119.70(14)
C10 Zr1 C5 C6 151.30(13)
C4 C5 C6 C7 -2.7(4)
Zr1 C5 C6 C7 48.7(2)
C4 C5 C6 Zr1 -51.4(2)
C2 Zr1 C6 C7 -52.36(14)
C5 Zr1 C6 C7 -141.4(2)
C4 Zr1 C6 C7 -117.62(15)
C3 Zr1 C6 C7 -87.45(14)
C1 Zr1 C6 C7 -22.09(13)
C8 Zr1 C6 C7 98.06(16)
C12 Zr1 C6 C7 117.94(13)
C9 Zr1 C6 C7 168.7(2)
C11 Zr1 C6 C7 152.53(13)
C10 Zr1 C6 C7 -179.20(12)
C2 Zr1 C6 C5 89.09(14)
C4 Zr1 C6 C5 23.82(13)
C3 Zr1 C6 C5 54.00(13)
C1 Zr1 C6 C5 119.36(15)
C7 Zr1 C6 C5 141.4(2)
C8 Zr1 C6 C5 -120.49(15)
C12 Zr1 C6 C5 -100.61(14)
C9 Zr1 C6 C5 -49.9(3)
C11 Zr1 C6 C5 -66.02(14)
C10 Zr1 C6 C5 -37.75(17)
C5 C6 C7 C1 -1.5(4)
Zr1 C6 C7 C1 46.5(2)
C5 C6 C7 Zr1 -48.0(2)
C2 C1 C7 C6 2.2(4)
Zr1 C1 C7 C6 -47.2(2)
C2 C1 C7 Zr1 49.4(2)
C2 Zr1 C7 C6 120.30(15)
C5 Zr1 C7 C6 23.19(13)
C4 Zr1 C7 C6 54.01(14)
C3 Zr1 C7 C6 89.33(14)
C1 Zr1 C7 C6 143.7(2)
C8 Zr1 C7 C6 -124.52(14)
C12 Zr1 C7 C6 -81.55(15)
C9 Zr1 C7 C6 -167.3(2)
C11 Zr1 C7 C6 -39.98(18)
C10 Zr1 C7 C6 2.2(3)
C2 Zr1 C7 C1 -23.37(11)
C5 Zr1 C7 C1 -120.48(14)
C4 Zr1 C7 C1 -89.66(13)
C3 Zr1 C7 C1 -54.34(12)
C6 Zr1 C7 C1 -143.7(2)
C8 Zr1 C7 C1 91.81(14)
C12 Zr1 C7 C1 134.78(12)
C9 Zr1 C7 C1 49.0(3)
C11 Zr1 C7 C1 176.35(11)
C10 Zr1 C7 C1 -141.5(2)
C16 P1 C8 C9 -41.97(18)
C13 P1 C8 C9 -153.27(17)
W P1 C8 C9 80.89(17)
C16 P1 C8 C12 160.64(16)
C13 P1 C8 C12 49.34(19)
W P1 C8 C12 -76.50(17)
C16 P1 C8 Zr1 -121.15(8)
C13 P1 C8 Zr1 127.55(10)
W P1 C8 Zr1 1.71(9)
C2 Zr1 C8 C9 -69.40(14)
C5 Zr1 C8 C9 82.73(17)
C4 Zr1 C8 C9 22.82(17)
C3 Zr1 C8 C9 -25.74(15)
C1 Zr1 C8 C9 -113.16(13)
C7 Zr1 C8 C9 -159.47(12)
C6 Zr1 C8 C9 147.10(13)
C12 Zr1 C8 C9 113.18(17)
C11 Zr1 C8 C9 76.46(13)
C10 Zr1 C8 C9 36.66(12)
C2 Zr1 C8 C12 177.42(12)
C5 Zr1 C8 C12 -30.45(19)
C4 Zr1 C8 C12 -90.36(16)
C3 Zr1 C8 C12 -138.92(12)
C1 Zr1 C8 C12 133.66(12)
C7 Zr1 C8 C12 87.35(15)
C6 Zr1 C8 C12 33.91(18)
C9 Zr1 C8 C12 -113.18(17)
C11 Zr1 C8 C12 -36.72(12)
C10 Zr1 C8 C12 -76.53(13)
C2 Zr1 C8 P1 54.74(11)
C5 Zr1 C8 P1 -153.13(11)
C4 Zr1 C8 P1 146.97(10)
C3 Zr1 C8 P1 98.40(10)
C1 Zr1 C8 P1 10.98(12)
C7 Zr1 C8 P1 -35.32(14)
C6 Zr1 C8 P1 -88.76(13)
C12 Zr1 C8 P1 -122.67(15)
C9 Zr1 C8 P1 124.14(15)
C11 Zr1 C8 P1 -159.40(12)
C10 Zr1 C8 P1 160.80(12)
C12 C8 C9 C10 -0.1(2)
P1 C8 C9 C10 -160.76(14)
Zr1 C8 C9 C10 -66.95(14)
C12 C8 C9 Zr1 66.88(13)
P1 C8 C9 Zr1 -93.81(14)
C2 Zr1 C9 C10 -119.03(13)
C5 Zr1 C9 C10 -18.19(17)
C4 Zr1 C9 C10 -49.28(14)
C3 Zr1 C9 C10 -84.20(14)
C1 Zr1 C9 C10 -149.22(13)
C7 Zr1 C9 C10 174.5(2)
C6 Zr1 C9 C10 17.5(3)
C8 Zr1 C9 C10 115.52(18)
C12 Zr1 C9 C10 76.96(14)
C11 Zr1 C9 C10 36.45(12)
C2 Zr1 C9 C8 125.44(12)
C5 Zr1 C9 C8 -133.72(12)
C4 Zr1 C9 C8 -164.80(12)
C3 Zr1 C9 C8 160.28(12)
C1 Zr1 C9 C8 95.26(14)
C7 Zr1 C9 C8 59.0(3)
C6 Zr1 C9 C8 -98.0(2)
C12 Zr1 C9 C8 -38.57(11)
C11 Zr1 C9 C8 -79.07(13)
C10 Zr1 C9 C8 -115.52(18)
C8 C9 C10 C11 -0.1(2)
Zr1 C9 C10 C11 -65.36(14)
C8 C9 C10 Zr1 65.31(14)
C2 Zr1 C10 C11 -169.09(12)
C5 Zr1 C10 C11 -77.97(13)
C4 Zr1 C10 C11 -110.31(13)
C3 Zr1 C10 C11 -144.48(12)
C1 Zr1 C10 C11 -178.11(15)
C7 Zr1 C10 C11 -58.8(3)
C6 Zr1 C10 C11 -57.19(15)
C8 Zr1 C10 C11 78.52(13)
C12 Zr1 C10 C11 36.90(12)
C9 Zr1 C10 C11 115.76(18)
C2 Zr1 C10 C9 75.15(14)
C5 Zr1 C10 C9 166.27(13)
C4 Zr1 C10 C9 133.93(14)
C3 Zr1 C10 C9 99.76(13)
C1 Zr1 C10 C9 66.1(2)
C7 Zr1 C10 C9 -174.5(2)
C6 Zr1 C10 C9 -172.95(12)
C8 Zr1 C10 C9 -37.23(12)
C12 Zr1 C10 C9 -78.86(13)
C11 Zr1 C10 C9 -115.76(18)
C9 C10 C11 C12 0.2(2)
Zr1 C10 C11 C12 -64.27(14)
C9 C10 C11 Zr1 64.43(14)
C2 Zr1 C11 C10 20.3(2)
C5 Zr1 C11 C10 105.43(13)
C4 Zr1 C11 C10 70.66(13)
C3 Zr1 C11 C10 41.99(14)
C1 Zr1 C11 C10 174.4(4)
C7 Zr1 C11 C10 159.19(12)
C6 Zr1 C11 C10 136.88(12)
C8 Zr1 C11 C10 -77.99(12)
C12 Zr1 C11 C10 -115.77(18)
C9 Zr1 C11 C10 -36.91(11)
C2 Zr1 C11 C12 136.06(15)
C5 Zr1 C11 C12 -138.81(13)
C4 Zr1 C11 C12 -173.57(13)
C3 Zr1 C11 C12 157.76(12)
C1 Zr1 C11 C12 -69.8(5)
C7 Zr1 C11 C12 -85.05(15)
C6 Zr1 C11 C12 -107.35(13)
C8 Zr1 C11 C12 37.78(11)
C9 Zr1 C11 C12 78.85(13)
C10 Zr1 C11 C12 115.77(18)
C10 C11 C12 C8 -0.2(2)
Zr1 C11 C12 C8 -65.89(14)
C10 C11 C12 Zr1 65.67(14)
C9 C8 C12 C11 0.2(2)
P1 C8 C12 C11 161.19(14)
Zr1 C8 C12 C11 67.54(14)
C9 C8 C12 Zr1 -67.36(13)
P1 C8 C12 Zr1 93.65(14)
C2 Zr1 C12 C11 -120.72(19)
C5 Zr1 C12 C11 47.03(14)
C4 Zr1 C12 C11 8.32(16)
C3 Zr1 C12 C11 -39.1(2)
C1 Zr1 C12 C11 167.16(12)
C7 Zr1 C12 C11 123.24(13)
C6 Zr1 C12 C11 85.62(14)
C8 Zr1 C12 C11 -115.06(18)
C9 Zr1 C12 C11 -76.97(13)
C10 Zr1 C12 C11 -36.45(12)
C2 Zr1 C12 C8 -5.7(3)
C5 Zr1 C12 C8 162.10(12)
C4 Zr1 C12 C8 123.39(13)
C3 Zr1 C12 C8 75.97(18)
C1 Zr1 C12 C8 -77.78(16)
C7 Zr1 C12 C8 -121.70(12)
C6 Zr1 C12 C8 -159.32(11)
C9 Zr1 C12 C8 38.09(11)
C11 Zr1 C12 C8 115.06(18)
C10 Zr1 C12 C8 78.61(12)
C8 P1 C13 C14' -115.9(4)
C16 P1 C13 C14' 137.5(4)
W P1 C13 C14' 9.0(4)
C8 P1 C13 C14 -161.9(2)
C16 P1 C13 C14 91.5(3)
W P1 C13 C14 -37.0(3)
C8 P1 C13 C15 46.7(3)
C16 P1 C13 C15 -59.9(3)
W P1 C13 C15 171.6(3)
C8 P1 C13 C15' 51.8(4)
C16 P1 C13 C15' -54.8(4)
W P1 C13 C15' 176.7(4)
C8 P1 C16 C18 -46.94(17)
C13 P1 C16 C18 58.95(18)
W P1 C16 C18 -170.92(13)
C8 P1 C16 C17 -175.69(15)
C13 P1 C16 C17 -69.80(17)
W P1 C16 C17 60.33(16)
C21 Zr2 C19 C25 122.54(15)
C24 Zr2 C19 C25 23.15(12)
C23 Zr2 C19 C25 55.21(13)
C20 Zr2 C19 C25 147.2(2)
C22 Zr2 C19 C25 90.14(13)
O1 Zr2 C19 C25 -104.60(13)
C28 Zr2 C19 C25 146.17(15)
C29 Zr2 C19 C25 61.2(3)
C27 Zr2 C19 C25 -153.46(13)
C30 Zr2 C19 C25 -33.2(2)
C21 Zr2 C19 C20 -24.66(13)
C24 Zr2 C19 C20 -124.05(15)
C23 Zr2 C19 C20 -91.99(14)
C22 Zr2 C19 C20 -57.07(13)
C25 Zr2 C19 C20 -147.2(2)
O1 Zr2 C19 C20 108.20(14)
C28 Zr2 C19 C20 -1.0(2)
C29 Zr2 C19 C20 -86.0(3)
C27 Zr2 C19 C20 59.34(17)
C30 Zr2 C19 C20 179.63(15)
C25 C19 C20 C21 8.1(4)
Zr2 C19 C20 C21 50.5(2)
C25 C19 C20 Zr2 -42.4(2)
C21 Zr2 C20 C19 139.4(2)
C24 Zr2 C20 C19 48.31(13)
C23 Zr2 C20 C19 83.56(14)
C22 Zr2 C20 C19 113.42(14)
C25 Zr2 C20 C19 19.44(13)
O1 Zr2 C20 C19 -64.74(13)
C28 Zr2 C20 C19 179.44(12)
C29 Zr2 C20 C19 149.54(13)
C27 Zr2 C20 C19 -143.81(12)
C30 Zr2 C20 C19 -179.1(4)
C24 Zr2 C20 C21 -91.09(14)
C23 Zr2 C20 C21 -55.85(14)
C22 Zr2 C20 C21 -25.98(13)
C25 Zr2 C20 C21 -119.96(15)
O1 Zr2 C20 C21 155.86(14)
C19 Zr2 C20 C21 -139.4(2)
C28 Zr2 C20 C21 40.04(15)
C29 Zr2 C20 C21 10.1(2)
C27 Zr2 C20 C21 76.79(15)
C30 Zr2 C20 C21 41.5(5)
C19 C20 C21 C22 3.8(4)
Zr2 C20 C21 C22 56.2(2)
C19 C20 C21 Zr2 -52.4(2)
C24 Zr2 C21 C22 -49.94(13)
C23 Zr2 C21 C22 -20.67(12)
C20 Zr2 C21 C22 -136.3(2)
C25 Zr2 C21 C22 -84.46(14)
O1 Zr2 C21 C22 -163.33(11)
C19 Zr2 C21 C22 -112.51(14)
C28 Zr2 C21 C22 78.45(13)
C29 Zr2 C21 C22 50.36(14)
C27 Zr2 C21 C22 105.78(13)
C30 Zr2 C21 C22 52.88(17)
C24 Zr2 C21 C20 86.37(14)
C23 Zr2 C21 C20 115.64(15)
C22 Zr2 C21 C20 136.3(2)
C25 Zr2 C21 C20 51.85(14)
O1 Zr2 C21 C20 -27.02(15)
C19 Zr2 C21 C20 23.80(13)
C28 Zr2 C21 C20 -145.24(14)
C29 Zr2 C21 C20 -173.32(13)
C27 Zr2 C21 C20 -117.90(13)
C30 Zr2 C21 C20 -170.81(12)
C20 C21 C22 C23 -11.4(4)
Zr2 C21 C22 C23 44.7(2)
C20 C21 C22 Zr2 -56.1(2)
C21 Zr2 C22 C23 -145.3(2)
C24 Zr2 C22 C23 -22.43(13)
C20 Zr2 C22 C23 -119.06(15)
C25 Zr2 C22 C23 -53.64(13)
O1 Zr2 C22 C23 -115.51(14)
C19 Zr2 C22 C23 -87.71(14)
C28 Zr2 C22 C23 115.65(13)
C29 Zr2 C22 C23 83.20(13)
C27 Zr2 C22 C23 127.68(12)
C30 Zr2 C22 C23 70.30(14)
C24 Zr2 C22 C21 122.90(15)
C23 Zr2 C22 C21 145.3(2)
C20 Zr2 C22 C21 26.27(13)
C25 Zr2 C22 C21 91.69(14)
O1 Zr2 C22 C21 29.8(2)
C19 Zr2 C22 C21 57.62(14)
C28 Zr2 C22 C21 -99.02(13)
C29 Zr2 C22 C21 -131.46(14)
C27 Zr2 C22 C21 -86.99(14)
C30 Zr2 C22 C21 -144.37(13)
C21 C22 C23 C24 3.4(4)
Zr2 C22 C23 C24 47.4(2)
C21 C22 C23 Zr2 -44.1(2)
C21 Zr2 C23 C22 20.92(12)
C24 Zr2 C23 C22 142.9(2)
C20 Zr2 C23 C22 52.59(13)
C25 Zr2 C23 C22 117.35(14)
O1 Zr2 C23 C22 122.92(13)
C19 Zr2 C23 C22 86.86(13)
C28 Zr2 C23 C22 -64.54(13)
C29 Zr2 C23 C22 -91.17(13)
C27 Zr2 C23 C22 -71.34(15)
C30 Zr2 C23 C22 -117.98(13)
C21 Zr2 C23 C24 -121.93(15)
C20 Zr2 C23 C24 -90.26(14)
C22 Zr2 C23 C24 -142.9(2)
C25 Zr2 C23 C24 -25.50(13)
O1 Zr2 C23 C24 -19.94(19)
C19 Zr2 C23 C24 -55.99(13)
C28 Zr2 C23 C24 152.61(13)
C29 Zr2 C23 C24 125.98(14)
C27 Zr2 C23 C24 145.81(12)
C30 Zr2 C23 C24 99.16(13)
C22 C23 C24 C25 7.9(4)
Zr2 C23 C24 C25 55.9(2)
C22 C23 C24 Zr2 -48.0(2)
C21 Zr2 C24 C25 -85.92(14)
C23 Zr2 C24 C25 -136.8(2)
C20 Zr2 C24 C25 -50.47(14)
C22 Zr2 C24 C25 -114.74(14)
O1 Zr2 C24 C25 31.36(14)
C19 Zr2 C24 C25 -22.71(12)
C28 Zr2 C24 C25 -172.28(12)
C29 Zr2 C24 C25 169.02(13)
C27 Zr2 C24 C25 152.89(14)
C30 Zr2 C24 C25 136.59(13)
C21 Zr2 C24 C23 50.90(13)
C20 Zr2 C24 C23 86.36(13)
C22 Zr2 C24 C23 22.08(12)
C25 Zr2 C24 C23 136.8(2)
O1 Zr2 C24 C23 168.19(11)
C19 Zr2 C24 C23 114.12(14)
C28 Zr2 C24 C23 -35.46(16)
C29 Zr2 C24 C23 -54.16(13)
C27 Zr2 C24 C23 -70.3(2)
C30 Zr2 C24 C23 -86.59(13)
C20 C19 C25 C24 -6.6(4)
Zr2 C19 C25 C24 -48.7(2)
C20 C19 C25 Zr2 42.1(2)
C23 C24 C25 C19 -5.1(4)
Zr2 C24 C25 C19 50.2(2)
C23 C24 C25 Zr2 -55.3(2)
C21 Zr2 C25 C19 -49.85(13)
C24 Zr2 C25 C19 -141.4(2)
C23 Zr2 C25 C19 -115.45(14)
C20 Zr2 C25 C19 -19.61(12)
C22 Zr2 C25 C19 -84.97(13)
O1 Zr2 C25 C19 67.67(12)
C28 Zr2 C25 C19 -121.5(2)
C29 Zr2 C25 C19 -156.59(12)
C27 Zr2 C25 C19 90.4(3)
C30 Zr2 C25 C19 163.99(12)
C21 Zr2 C25 C24 91.54(14)
C23 Zr2 C25 C24 25.95(12)
C20 Zr2 C25 C24 121.79(15)
C22 Zr2 C25 C24 56.43(13)
O1 Zr2 C25 C24 -150.94(13)
C19 Zr2 C25 C24 141.4(2)
C28 Zr2 C25 C24 19.9(3)
C29 Zr2 C25 C24 -15.19(17)
C27 Zr2 C25 C24 -128.2(3)
C30 Zr2 C25 C24 -54.61(15)
C34 P2 C26 C30 -25.6(2)
C31 P2 C26 C30 80.63(19)
W P2 C26 C30 -151.40(16)
C34 P2 C26 C27 173.06(17)
C31 P2 C26 C27 -80.67(17)
W P2 C26 C27 47.30(18)
C34 P2 C26 Zr2 76.60(13)
C31 P2 C26 Zr2 -177.13(11)
W P2 C26 Zr2 -49.16(13)
C21 Zr2 C26 C30 -105.91(15)
C24 Zr2 C26 C30 36.08(16)
C23 Zr2 C26 C30 -9.22(15)
C20 Zr2 C26 C30 -163.93(14)
C22 Zr2 C26 C30 -55.11(15)
C25 Zr2 C26 C30 82.09(15)
O1 Zr2 C26 C30 142.15(13)
C19 Zr2 C26 C30 134.74(15)
C28 Zr2 C26 C30 -77.18(13)
C29 Zr2 C26 C30 -36.64(12)
C27 Zr2 C26 C30 -114.37(17)
C21 Zr2 C26 C27 8.46(16)
C24 Zr2 C26 C27 150.45(12)
C23 Zr2 C26 C27 105.15(12)
C20 Zr2 C26 C27 -49.56(18)
C22 Zr2 C26 C27 59.26(14)
C25 Zr2 C26 C27 -163.54(12)
O1 Zr2 C26 C27 -103.48(11)
C19 Zr2 C26 C27 -110.89(15)
C28 Zr2 C26 C27 37.19(11)
C29 Zr2 C26 C27 77.73(12)
C30 Zr2 C26 C27 114.37(17)
C21 Zr2 C26 P2 128.35(13)
C24 Zr2 C26 P2 -89.66(14)
C23 Zr2 C26 P2 -134.96(12)
C20 Zr2 C26 P2 70.33(18)
C22 Zr2 C26 P2 179.15(11)
C25 Zr2 C26 P2 -43.65(17)
O1 Zr2 C26 P2 16.41(11)
C19 Zr2 C26 P2 9.0(2)
C28 Zr2 C26 P2 157.09(16)
C29 Zr2 C26 P2 -162.38(16)
C27 Zr2 C26 P2 119.89(18)
C30 Zr2 C26 P2 -125.74(19)
C30 C26 C27 C28 -0.8(2)
P2 C26 C27 C28 163.78(14)
Zr2 C26 C27 C28 -66.22(14)
C30 C26 C27 Zr2 65.41(13)
P2 C26 C27 Zr2 -130.00(14)
C21 Zr2 C27 C28 -59.55(13)
C24 Zr2 C27 C28 57.3(2)
C23 Zr2 C27 C28 12.73(15)
C20 Zr2 C27 C28 -95.62(13)
C22 Zr2 C27 C28 -22.84(14)
C25 Zr2 C27 C28 162.1(3)
O1 Zr2 C27 C28 -175.19(12)
C19 Zr2 C27 C28 -129.29(14)
C29 Zr2 C27 C28 37.40(12)
C30 Zr2 C27 C28 77.57(13)
C21 Zr2 C27 C26 -174.17(11)
C24 Zr2 C27 C26 -57.28(19)
C23 Zr2 C27 C26 -101.89(12)
C20 Zr2 C27 C26 149.76(11)
C22 Zr2 C27 C26 -137.46(11)
C25 Zr2 C27 C26 47.5(3)
O1 Zr2 C27 C26 70.19(11)
C19 Zr2 C27 C26 116.09(14)
C28 Zr2 C27 C26 -114.62(17)
C29 Zr2 C27 C26 -77.23(12)
C30 Zr2 C27 C26 -37.05(11)
C26 C27 C28 C29 0.8(2)
Zr2 C27 C28 C29 -67.58(14)
C26 C27 C28 Zr2 68.42(13)
C21 Zr2 C28 C29 -121.50(12)
C24 Zr2 C28 C29 -36.27(15)
C23 Zr2 C28 C29 -55.96(12)
C20 Zr2 C28 C29 -143.38(12)
C22 Zr2 C28 C29 -87.01(12)
C25 Zr2 C28 C29 -50.5(3)
O1 Zr2 C28 C29 119.46(11)
C19 Zr2 C28 C29 -142.73(15)
C27 Zr2 C28 C29 114.16(17)
C30 Zr2 C28 C29 36.93(11)
C21 Zr2 C28 C27 124.34(13)
C24 Zr2 C28 C27 -150.44(12)
C23 Zr2 C28 C27 -170.13(12)
C20 Zr2 C28 C27 102.46(13)
C22 Zr2 C28 C27 158.83(13)
C25 Zr2 C28 C27 -164.6(2)
O1 Zr2 C28 C27 5.30(13)
C19 Zr2 C28 C27 103.11(17)
C29 Zr2 C28 C27 -114.16(17)
C30 Zr2 C28 C27 -77.24(12)
C27 C28 C29 C30 -0.5(2)
Zr2 C28 C29 C30 -68.57(15)
C27 C28 C29 Zr2 68.02(14)
C21 Zr2 C29 C28 62.16(13)
C24 Zr2 C29 C28 151.77(12)
C23 Zr2 C29 C28 123.49(13)
C20 Zr2 C29 C28 56.09(17)
C22 Zr2 C29 C28 88.62(12)
C25 Zr2 C29 C28 160.46(12)
O1 Zr2 C29 C28 -79.42(13)
C19 Zr2 C29 C28 117.4(2)
C27 Zr2 C29 C28 -37.43(11)
C30 Zr2 C29 C28 -114.60(18)
C21 Zr2 C29 C30 176.75(12)
C24 Zr2 C29 C30 -93.63(13)
C23 Zr2 C29 C30 -121.91(13)
C20 Zr2 C29 C30 170.68(13)
C22 Zr2 C29 C30 -156.79(13)
C25 Zr2 C29 C30 -84.95(15)
O1 Zr2 C29 C30 35.18(15)
C19 Zr2 C29 C30 -128.0(2)
C28 Zr2 C29 C30 114.60(18)
C27 Zr2 C29 C30 77.17(13)
C28 C29 C30 C26 0.0(2)
Zr2 C29 C30 C26 -66.85(14)
C28 C29 C30 Zr2 66.88(14)
C27 C26 C30 C29 0.5(2)
P2 C26 C30 C29 -163.44(15)
Zr2 C26 C30 C29 64.95(14)
C27 C26 C30 Zr2 -64.48(13)
P2 C26 C30 Zr2 131.61(16)
C21 Zr2 C30 C29 -4.60(18)
C24 Zr2 C30 C29 92.67(13)
C23 Zr2 C30 C29 57.32(13)
C20 Zr2 C30 C29 -39.0(5)
C22 Zr2 C30 C29 24.81(14)
C25 Zr2 C30 C29 120.72(13)
O1 Zr2 C30 C29 -152.15(12)
C19 Zr2 C30 C29 142.28(17)
C28 Zr2 C30 C29 -37.33(12)
C27 Zr2 C30 C29 -78.00(13)
C21 Zr2 C30 C26 110.82(14)
C24 Zr2 C30 C26 -151.90(12)
C23 Zr2 C30 C26 172.75(12)
C20 Zr2 C30 C26 76.4(5)
C22 Zr2 C30 C26 140.23(12)
C25 Zr2 C30 C26 -123.86(12)
O1 Zr2 C30 C26 -36.73(12)
C19 Zr2 C30 C26 -102.30(19)
C28 Zr2 C30 C26 78.10(13)
C29 Zr2 C30 C26 115.43(18)
C27 Zr2 C30 C26 37.43(11)
C26 P2 C31 C33 66.55(15)
C34 P2 C31 C33 172.46(14)
W P2 C31 C33 -57.07(15)
C26 P2 C31 C32 -58.27(18)
C34 P2 C31 C32 47.65(19)
W P2 C31 C32 178.11(15)
C26 P2 C34 C36 -70.71(16)
C31 P2 C34 C36 -174.56(15)
W P2 C34 C36 53.02(16)
C26 P2 C34 C35 164.89(16)
C31 P2 C34 C35 61.04(18)
W P2 C34 C35 -71.38(17)
Zr2 O1 C37 W -22.7(12)
C39 W C37 O1 75.4(11)
C38 W C37 O1 -112.2(11)
H1 W C37 O1 -5.6(15)
P1 W C37 O1 162.1(11)
P2 W C37 O1 -15.9(11)
Zr1 W C37 O1 174.6(10)
C37 W C38 O2 -103(3)
C39 W C38 O2 35(3)
H1 W C38 O2 109(3)
P1 W C38 O2 -19(3)
P2 W C38 O2 180(100)
Zr1 W C38 O2 49(3)
C37 W C39 O3 84(4)
C38 W C39 O3 -54(4)
H1 W C39 O3 -129(4)
P1 W C39 O3 -1(4)
P2 W C39 O3 160(4)
Zr1 W C39 O3 -68(4)
